data_1562671
loop_
_publ_author_name
'Jana, Partha Pratim'
'Lidin, Sven'

_publ_section_title
;
 Pd2Cd11&#x2212; (0.21&#x2264;\d&#x2264;0.51)--a partly disordered
 \g-brass type phase and Pd0.238Cd0.762-a \g-brass related incommensurate
 phase in the palladium--cadmium system
;
_journal_name_full 'Journal of Solid State Chemistry'
_journal_page_first 244
_journal_page_last 249
_journal_paper_doi 10.1016/j.jssc.2013.01.044
_journal_volume 201
_journal_year 2013
_chemical_formula_sum 'Cd10.598 Pd2'
_chemical_formula_weight 1404.1
_space_group_IT_number 217
_space_group_name_Hall 'I -4 2 3'
_space_group_name_H-M_alt 'I -4 3 m'
_symmetry_cell_setting cubic
_symmetry_Int_Tables_number 217
_symmetry_space_group_name_Hall 'I -4 2 3'
_symmetry_space_group_name_H-M 'I -4 3 m'
_cell_angle_alpha 90
_cell_angle_beta 90
_cell_angle_gamma 90
_cell_formula_units_Z 4
_cell_length_a 9.9550(2)
_cell_length_b 9.9550(2)
_cell_length_c 9.9550(2)
_cell_measurement_reflns_used 3799
_cell_measurement_temperature 293
_cell_measurement_theta_max 28.2
_cell_measurement_theta_min 4.09
_cell_volume 986.56(3)
_computing_cell_refinement
;
CrysAlisPro, Agilent Technologies,
Version 1.171.34.49 (release 20-01-2011 CrysAlis171 .NET)
(compiled Jan 20 2011,15:58:25)
;
_computing_data_collection
;
CrysAlisPro, Agilent Technologies,
Version 1.171.34.49 (release 20-01-2011 CrysAlis171 .NET)
(compiled Jan 20 2011,15:58:25)
;
_computing_data_reduction
;
CrysAlisPro, Agilent Technologies,
Version 1.171.34.49 (release 20-01-2011 CrysAlis171 .NET)
(compiled Jan 20 2011,15:58:25)
;
_diffrn_ambient_temperature 293
_diffrn_detector_area_resol_mean 16.1367
_diffrn_measured_fraction_theta_full 0.99
_diffrn_measured_fraction_theta_max 0.99
_diffrn_measurement_device 'four-cycle diffractometer'
_diffrn_measurement_device_type 'Xcalibur, Eos'
_diffrn_measurement_method '\w scans'
_diffrn_radiation_monochromator graphite
_diffrn_radiation_probe x-ray
_diffrn_radiation_source 'Enhance (Mo) X-ray Source'
_diffrn_radiation_wavelength 0.7107
_diffrn_reflns_av_R_equivalents 0.0368
_diffrn_reflns_av_sigmaI/netI 0.0106
_diffrn_reflns_limit_h_max 12
_diffrn_reflns_limit_h_min -13
_diffrn_reflns_limit_k_max 12
_diffrn_reflns_limit_k_min -12
_diffrn_reflns_limit_l_max 12
_diffrn_reflns_limit_l_min -12
_diffrn_reflns_number 5402
_diffrn_reflns_theta_full 28.27
_diffrn_reflns_theta_max 28.27
_diffrn_reflns_theta_min 4.09
_exptl_absorpt_coefficient_mu 25.794
_exptl_absorpt_correction_T_max 1
_exptl_absorpt_correction_T_min 0.325
_exptl_absorpt_correction_type multi-scan
_exptl_absorpt_process_details
;
CrysAlisPro, Agilent Technologies,
Version 1.171.34.49 (release 20-01-2011 CrysAlis171 .NET)
(compiled Jan 20 2011,15:58:25)
Empirical absorption correction using spherical harmonics,
 implemented in SCALE3 ABSPACK scaling algorithm.
;
_exptl_crystal_density_diffrn 9.4504
_exptl_crystal_F_000 2403
_exptl_crystal_size_max 0.07
_exptl_crystal_size_mid 0.05
_exptl_crystal_size_min 0.03
_refine_diff_density_max 1.71
_refine_diff_density_min -0.89
_refine_ls_extinction_coef 440(30)
_refine_ls_extinction_method 'B-C type 1 Gaussian isotropic (Becker & Coppens, 1974)'
_refine_ls_goodness_of_fit_all 1.91
_refine_ls_goodness_of_fit_gt 1.92
_refine_ls_number_constraints 0
_refine_ls_number_parameters 23
_refine_ls_number_reflns 256
_refine_ls_number_restraints 0
_refine_ls_R_factor_all 0.0195
_refine_ls_R_factor_gt 0.0189
_refine_ls_shift/su_max 0.0179
_refine_ls_shift/su_mean 0.0056
_refine_ls_structure_factor_coef Fsqd
_refine_ls_weighting_details w=1/(\s^2^(I)+0.0004I^2^)
_refine_ls_weighting_scheme sigma
_refine_ls_wR_factor_all 0.0513
_refine_ls_wR_factor_gt 0.0511
_reflns_number_gt 251
_reflns_number_total 256
_reflns_threshold_expression I>3\s(I)
_cod_data_source_file JSSC-2013-201-244.cif
_cod_data_source_block III
_cod_depositor_comments
;
The following automatic conversions were performed:

data item '_diffrn_radiation_probe' value 'X-ray' was changed to
'x-ray' in accordance with the built-in table derived from the CIF
Core dictionary named 'cif_core.dic' version 2.4.5 last updated on
2014-11-21.

Automatic conversion script
Id: cif_fix_values 8369 2020-08-20 11:38:08Z andrius 
;
_cod_original_sg_symbol_Hall 'I -4;2;3'
_cod_database_code 1562671

loop_
_symmetry_equiv_pos_site_id
_symmetry_equiv_pos_as_xyz
1 x,y,z
2 -x,-y,z
3 -x,y,-z
4 x,-y,-z
5 z,x,y
6 z,-x,-y
7 -z,-x,y
8 -z,x,-y
9 y,z,x
10 -y,z,-x
11 y,-z,-x
12 -y,-z,x
13 y,x,z
14 -y,-x,z
15 y,-x,-z
16 -y,x,-z
17 x,z,y
18 -x,z,-y
19 -x,-z,y
20 x,-z,-y
21 z,y,x
22 z,-y,-x
23 -z,y,-x
24 -z,-y,x
25 x+1/2,y+1/2,z+1/2
26 -x+1/2,-y+1/2,z+1/2
27 -x+1/2,y+1/2,-z+1/2
28 x+1/2,-y+1/2,-z+1/2
29 z+1/2,x+1/2,y+1/2
30 z+1/2,-x+1/2,-y+1/2
31 -z+1/2,-x+1/2,y+1/2
32 -z+1/2,x+1/2,-y+1/2
33 y+1/2,z+1/2,x+1/2
34 -y+1/2,z+1/2,-x+1/2
35 y+1/2,-z+1/2,-x+1/2
36 -y+1/2,-z+1/2,x+1/2
37 y+1/2,x+1/2,z+1/2
38 -y+1/2,-x+1/2,z+1/2
39 y+1/2,-x+1/2,-z+1/2
40 -y+1/2,x+1/2,-z+1/2
41 x+1/2,z+1/2,y+1/2
42 -x+1/2,z+1/2,-y+1/2
43 -x+1/2,-z+1/2,y+1/2
44 x+1/2,-z+1/2,-y+1/2
45 z+1/2,y+1/2,x+1/2
46 z+1/2,-y+1/2,-x+1/2
47 -z+1/2,y+1/2,-x+1/2
48 -z+1/2,-y+1/2,x+1/2

loop_
_atom_site_label
_atom_site_type_symbol
_atom_site_fract_x
_atom_site_fract_y
_atom_site_fract_z
_atom_site_adp_type
_atom_site_U_iso_or_equiv
_atom_site_symmetry_multiplicity
_atom_site_occupancy
_atom_site_calc_flag
_atom_site_refinement_flags
_atom_site_disorder_assembly
_atom_site_disorder_group
Cd10 Cd 0 0 0 Uani 0.035(3) 2 0.211(11) d . . .
Cd11 Cd 0.10634(9) 0.10634(9) 0.10634(9) Uani 0.0173(3) 8 0.777(5) d . . .
Pd12 Pd 0.32788(6) 0.32788(6) 0.32788(6) Uani 0.01207(16) 8 1 d . . .
Cd13a Cd 0.5 0.5 0.1948(14) Uiso 0.017(3) 12 0.155(9) d . . .
Cd13 Cd 0.5 0.5 0.1428(2) Uiso 0.0152(5) 12 0.825(10) d . . .
Cd14 Cd 0.30614(5) 0.30614(5) 0.04562(7) Uani 0.0217(2) 24 1 d . . .

loop_
_atom_site_aniso_label
_atom_site_aniso_type_symbol
_atom_site_aniso_U_11
_atom_site_aniso_U_22
_atom_site_aniso_U_33
_atom_site_aniso_U_12
_atom_site_aniso_U_13
_atom_site_aniso_U_23
Cd10 Cd 0.035(5) 0.035(5) 0.035(5) 0 0 0
Cd11 Cd 0.0173(5) 0.0173(5) 0.0173(5) 0.0030(4) 0.0030(4) 0.0030(4)
Pd12 Pd 0.0121(3) 0.0121(3) 0.0121(3) 0.0015(2) 0.0015(2) 0.0015(2)
Cd14 Cd 0.0247(4) 0.0247(4) 0.0158(4) 0.0044(3) -0.0063(2) -0.0063(2)

loop_
_atom_type_symbol
_atom_type_scat_dispersion_real
_atom_type_scat_dispersion_imag
_atom_type_scat_source
Cd -0.8075 1.2024 'International Tables Vol C tables 4.2.6.8 and 6.1.1.1'
Pd -0.9988 1.0072 'International Tables Vol C tables 4.2.6.8 and 6.1.1.1'

loop_
_geom_bond_atom_site_label_1
_geom_bond_atom_site_label_2
_geom_bond_site_symmetry_1
_geom_bond_site_symmetry_2
_geom_bond_distance
Cd10 Cd11 . . 1.8336(9)
Cd10 Cd11 . 2_555 1.8336(9)
Cd10 Cd11 . 3_555 1.8336(9)
Cd10 Cd11 . 4_555 1.8336(9)
Cd10 Pd12 . 25_444 2.9677(6)
Cd10 Pd12 . 26_554 2.9677(6)
Cd10 Pd12 . 27_545 2.9677(6)
Cd10 Pd12 . 28_455 2.9677(6)
Cd10 Cd13a . 25_444 3.039(14)
Cd10 Cd13a . 27_545 3.039(14)
Cd10 Cd13a . 29_444 3.039(14)
Cd10 Cd13a . 31_554 3.039(14)
Cd10 Cd13a . 33_444 3.039(14)
Cd10 Cd13a . 35_455 3.039(14)
Cd11 Cd11 . 2_555 2.9942(12)
Cd11 Cd11 . 3_555 2.9942(12)
Cd11 Cd11 . 4_555 2.9942(12)
Cd11 Pd12 . 26_554 2.9226(11)
Cd11 Pd12 . 27_545 2.9226(11)
Cd11 Pd12 . 28_455 2.9226(11)
Cd11 Cd13a . 27_545 2.482(11)
Cd11 Cd13a . 31_554 2.482(11)
Cd11 Cd13a . 35_455 2.482(11)
Cd11 Cd13 . 27_545 2.912(2)
Cd11 Cd13 . 31_554 2.912(2)
Cd11 Cd13 . 35_455 2.912(2)
Cd11 Cd14 . . 2.8771(10)
Cd11 Cd14 . 5_555 2.8771(10)
Cd11 Cd14 . 9_555 2.8771(10)
Pd12 Cd13a . . 2.762(7)
Pd12 Cd13a . 5_555 2.762(7)
Pd12 Cd13a . 9_555 2.762(7)
Pd12 Cd14 . . 2.8266(9)
Pd12 Cd14 . 26_555 2.8738(9)
Pd12 Cd14 . 5_555 2.8266(9)
Pd12 Cd14 . 30_555 2.8738(9)
Pd12 Cd14 . 9_555 2.8266(9)
Pd12 Cd14 . 34_555 2.8738(9)
Cd13a Cd13 . . 0.518(14)
Cd13a Cd14 . . 3.107(6)
Cd13a Cd14 . 2_665 3.107(6)
Cd13a Cd14 . 30_555 3.0813(6)
Cd13a Cd14 . 32_555 3.0813(6)
Cd13a Cd14 . 34_555 3.0813(6)
Cd13a Cd14 . 35_555 3.0813(6)
Cd13 Cd13 . 3_655 2.842(3)
Cd13 Cd14 . . 2.8955(10)
Cd13 Cd14 . 2_665 2.8955(10)
Cd13 Cd14 . 30_555 3.1230(7)
Cd13 Cd14 . 32_555 3.1230(7)
Cd13 Cd14 . 34_555 3.1230(7)
Cd13 Cd14 . 35_555 3.1230(7)
Cd14 Cd14 . 30_555 3.0184(9)
Cd14 Cd14 . 31_554 3.0184(9)
Cd14 Cd14 . 34_555 3.0184(9)
Cd14 Cd14 . 36_554 3.0184(9)
